data_7052758
loop_
_publ_author_name
'Pijnenburg, Niels J. M.'
'Lutz, Martin'
'Siegler, Maxime A.'
'Spek, Anthony'
'van Koten, Gerard'
'Gebbink, Robertus J. M. Klein'

_publ_section_title
;
 The role of the dendritic support in the catalytic performance of
 peripheral pincer Pd-complexes
;
_journal_issue 10
_journal_name_full 'New Journal of Chemistry'
_journal_page_first 2356
_journal_paper_doi 10.1039/c1nj20366e
_journal_volume 35
_journal_year 2011
_chemical_formula_moiety 'C20 H17 Br0.26 Cl0.74 Pd S2'
_chemical_formula_sum 'C20 H17 Br0.26 Cl0.74 Pd S2'
_chemical_formula_weight 475.09
_chemical_name_systematic
;
?
;
_space_group_IT_number 14
_symmetry_cell_setting monoclinic
_symmetry_space_group_name_Hall '-P 2ybc'
_symmetry_space_group_name_H-M 'P 1 21/c 1'
_atom_sites_solution_hydrogens difmap
_atom_sites_solution_primary heavy
_atom_sites_solution_secondary difmap
_audit_creation_method SHELXL-97
_cell_angle_alpha 90.00
_cell_angle_beta 97.542(3)
_cell_angle_gamma 90.00
_cell_formula_units_Z 4
_cell_length_a 9.8035(7)
_cell_length_b 18.0936(12)
_cell_length_c 10.0847(5)
_cell_measurement_reflns_used 12316
_cell_measurement_temperature 110(2)
_cell_measurement_theta_max 27.49
_cell_measurement_theta_min 2.10
_cell_volume 1773.35(19)
_computing_cell_refinement 'PEAKREF (Schreurs, 2005)'
_computing_data_collection 'COLLECT (Nonius, 1999)'
_computing_data_reduction 'EVALCCD (Duisenberg et al., 2003)'
_computing_molecular_graphics 'PLATON (Spek, 2003)'
_computing_publication_material 'PLATON (Spek, 2003)'
_computing_structure_refinement 'SHELXL-97 (Sheldrick, 2008)'
_computing_structure_solution 'DIRDIF08 (Beurskens et al., 2008)'
_diffrn_ambient_temperature 110(2)
_diffrn_measured_fraction_theta_full 1.000
_diffrn_measured_fraction_theta_max 1.000
_diffrn_measurement_device_type 'Nonius KappaCCD diffractometer'
_diffrn_measurement_method '\f and \w scans'
_diffrn_radiation_monochromator graphite
_diffrn_radiation_source 'rotating anode'
_diffrn_radiation_type MoK\a
_diffrn_radiation_wavelength 0.71073
_diffrn_reflns_av_R_equivalents 0.0386
_diffrn_reflns_av_sigmaI/netI 0.0322
_diffrn_reflns_limit_h_max 12
_diffrn_reflns_limit_h_min -12
_diffrn_reflns_limit_k_max 23
_diffrn_reflns_limit_k_min -23
_diffrn_reflns_limit_l_max 13
_diffrn_reflns_limit_l_min -13
_diffrn_reflns_number 25006
_diffrn_reflns_theta_full 27.50
_diffrn_reflns_theta_max 27.50
_diffrn_reflns_theta_min 2.10
_exptl_absorpt_coefficient_mu 1.988
_exptl_absorpt_correction_T_max 0.91
_exptl_absorpt_correction_T_min 0.53
_exptl_absorpt_correction_type analytical
_exptl_absorpt_process_details '(SADABS; Sheldrick, 2008)'
_exptl_crystal_colour yellow
_exptl_crystal_density_diffrn 1.779
_exptl_crystal_density_method 'not measured'
_exptl_crystal_description rod
_exptl_crystal_F_000 947
_exptl_crystal_size_max 0.40
_exptl_crystal_size_mid 0.08
_exptl_crystal_size_min 0.08
_refine_diff_density_max 0.585
_refine_diff_density_min -0.599
_refine_diff_density_rms 0.095
_refine_ls_extinction_method none
_refine_ls_goodness_of_fit_ref 1.070
_refine_ls_hydrogen_treatment constr
_refine_ls_matrix_type full
_refine_ls_number_parameters 221
_refine_ls_number_reflns 4063
_refine_ls_number_restraints 2
_refine_ls_restrained_S_all 1.070
_refine_ls_R_factor_all 0.0452
_refine_ls_R_factor_gt 0.0271
_refine_ls_shift/su_max 0.001
_refine_ls_shift/su_mean 0.000
_refine_ls_structure_factor_coef Fsqd
_refine_ls_weighting_details 'calc w=1/[\s^2^(Fo^2^)+(0.0165P)^2^+2.4996P] where P=(Fo^2^+2Fc^2^)/3'
_refine_ls_weighting_scheme calc
_refine_ls_wR_factor_gt 0.0511
_refine_ls_wR_factor_ref 0.0556
_reflns_number_gt 3275
_reflns_number_total 4063
_reflns_threshold_expression I>2\s(I)
_cod_data_source_file c1nj20366e.txt
_cod_data_source_block s4246a
_cod_original_sg_symbol_H-M 'P 21/c'
_cod_database_code 7052758

loop_
_symmetry_equiv_pos_as_xyz
'x, y, z'
'-x, y+1/2, -z+1/2'
'-x, -y, -z'
'x, -y-1/2, z-1/2'

loop_
_atom_site_label
_atom_site_type_symbol
_atom_site_fract_x
_atom_site_fract_y
_atom_site_fract_z
_atom_site_U_iso_or_equiv
_atom_site_adp_type
_atom_site_occupancy
_atom_site_symmetry_multiplicity
_atom_site_calc_flag
_atom_site_refinement_flags
Pd1 Pd 0.81528(2) 0.117418(11) 0.20097(2) 0.01526(6) Uani 1 1 d D
Cl1 Cl 0.716(2) -0.0021(8) 0.156(2) 0.0243(6) Uani 0.735(2) 1 d PD
Br1 Br 0.709(3) -0.0064(9) 0.150(3) 0.0243(6) Uani 0.265(2) 1 d PD
S1 S 0.62671(7) 0.15950(4) 0.29224(7) 0.01766(14) Uani 1 1 d .
S2 S 1.01702(7) 0.09487(4) 0.11563(7) 0.01873(15) Uani 1 1 d .
C1 C 0.8911(3) 0.21791(14) 0.2376(3) 0.0169(6) Uani 1 1 d .
C2 C 0.8223(3) 0.26746(15) 0.3130(3) 0.0189(6) Uani 1 1 d .
C3 C 0.8618(3) 0.34074(15) 0.3226(3) 0.0240(6) Uani 1 1 d .
H3 H 0.8123 0.3747 0.3701 0.029 Uiso 1 1 calc R
C4 C 0.9742(3) 0.36511(16) 0.2628(3) 0.0278(7) Uani 1 1 d .
H4 H 1.0005 0.4156 0.2687 0.033 Uiso 1 1 calc R
C5 C 1.0467(3) 0.31577(16) 0.1953(3) 0.0243(6) Uani 1 1 d .
H5 H 1.1252 0.3322 0.1576 0.029 Uiso 1 1 calc R
C6 C 1.0063(3) 0.24226(15) 0.1817(3) 0.0194(6) Uani 1 1 d .
C7 C 0.7103(3) 0.23650(16) 0.3852(3) 0.0212(6) Uani 1 1 d .
H7A H 0.6417 0.2755 0.3957 0.025 Uiso 1 1 calc R
H7B H 0.7500 0.2197 0.4754 0.025 Uiso 1 1 calc R
C8 C 0.5233(2) 0.20263(15) 0.1540(3) 0.0168(5) Uani 1 1 d .
C9 C 0.4608(3) 0.15614(15) 0.0551(3) 0.0196(6) Uani 1 1 d .
H9 H 0.4772 0.1044 0.0599 0.024 Uiso 1 1 calc R
C10 C 0.3735(3) 0.18607(17) -0.0515(3) 0.0249(6) Uani 1 1 d .
H10 H 0.3306 0.1547 -0.1202 0.030 Uiso 1 1 calc R
C11 C 0.3493(3) 0.26119(17) -0.0577(3) 0.0260(7) Uani 1 1 d .
H11 H 0.2887 0.2814 -0.1298 0.031 Uiso 1 1 calc R
C12 C 0.4133(3) 0.30694(16) 0.0409(3) 0.0260(7) Uani 1 1 d .
H12 H 0.3967 0.3587 0.0360 0.031 Uiso 1 1 calc R
C13 C 0.5008(3) 0.27831(16) 0.1463(3) 0.0220(6) Uani 1 1 d .
H13 H 0.5456 0.3101 0.2132 0.026 Uiso 1 1 calc R
C14 C 1.0825(3) 0.18940(15) 0.1039(3) 0.0210(6) Uani 1 1 d .
H14A H 1.1817 0.1906 0.1390 0.025 Uiso 1 1 calc R
H14B H 1.0723 0.2048 0.0089 0.025 Uiso 1 1 calc R
C15 C 1.1346(3) 0.05747(14) 0.2488(3) 0.0187(6) Uani 1 1 d .
C16 C 1.1066(3) 0.05610(16) 0.3805(3) 0.0240(6) Uani 1 1 d .
H16 H 1.0246 0.0778 0.4033 0.029 Uiso 1 1 calc R
C17 C 1.1986(3) 0.02305(17) 0.4774(3) 0.0283(7) Uani 1 1 d .
H17 H 1.1799 0.0216 0.5674 0.034 Uiso 1 1 calc R
C18 C 1.3188(3) -0.00814(16) 0.4436(3) 0.0293(7) Uani 1 1 d .
H18 H 1.3815 -0.0314 0.5106 0.035 Uiso 1 1 calc R
C19 C 1.3478(3) -0.00565(16) 0.3133(3) 0.0281(7) Uani 1 1 d .
H19 H 1.4314 -0.0259 0.2915 0.034 Uiso 1 1 calc R
C20 C 1.2546(3) 0.02658(15) 0.2141(3) 0.0224(6) Uani 1 1 d .
H20 H 1.2728 0.0274 0.1239 0.027 Uiso 1 1 calc R

loop_
_atom_site_aniso_label
_atom_site_aniso_U_11
_atom_site_aniso_U_22
_atom_site_aniso_U_33
_atom_site_aniso_U_23
_atom_site_aniso_U_13
_atom_site_aniso_U_12
Pd1 0.01291(10) 0.01678(10) 0.01597(10) -0.00006(9) 0.00147(7) 0.00069(8)
Cl1 0.0251(16) 0.0202(13) 0.0267(17) -0.0050(10) -0.0002(12) -0.0023(9)
Br1 0.0251(16) 0.0202(13) 0.0267(17) -0.0050(10) -0.0002(12) -0.0023(9)
S1 0.0149(3) 0.0211(4) 0.0171(3) 0.0018(3) 0.0029(3) 0.0012(3)
S2 0.0157(3) 0.0232(4) 0.0174(3) 0.0004(3) 0.0025(3) 0.0027(3)
C1 0.0169(13) 0.0172(13) 0.0154(13) 0.0020(11) -0.0025(10) -0.0003(10)
C2 0.0160(13) 0.0229(15) 0.0161(13) 0.0003(11) -0.0047(10) 0.0019(11)
C3 0.0259(15) 0.0217(15) 0.0230(15) -0.0046(12) -0.0024(12) 0.0053(12)
C4 0.0305(17) 0.0189(15) 0.0322(17) 0.0036(12) -0.0028(13) -0.0038(12)
C5 0.0191(14) 0.0257(16) 0.0273(16) 0.0070(13) -0.0002(12) -0.0042(12)
C6 0.0171(13) 0.0255(15) 0.0146(13) 0.0035(11) -0.0011(11) -0.0002(11)
C7 0.0185(14) 0.0279(15) 0.0169(14) -0.0046(12) 0.0010(11) 0.0018(11)
C8 0.0114(12) 0.0221(14) 0.0179(13) 0.0047(11) 0.0052(10) 0.0003(10)
C9 0.0141(13) 0.0228(15) 0.0228(15) 0.0033(12) 0.0051(11) -0.0032(11)
C10 0.0143(13) 0.0369(18) 0.0235(15) -0.0006(13) 0.0029(11) -0.0072(12)
C11 0.0122(13) 0.0389(18) 0.0264(16) 0.0120(14) 0.0007(12) -0.0004(12)
C12 0.0214(15) 0.0234(15) 0.0348(17) 0.0112(13) 0.0101(13) 0.0055(12)
C13 0.0192(14) 0.0255(16) 0.0224(15) -0.0002(12) 0.0063(11) 0.0014(12)
C14 0.0160(13) 0.0250(15) 0.0219(14) 0.0046(12) 0.0025(11) -0.0030(11)
C15 0.0167(13) 0.0167(14) 0.0216(14) 0.0025(11) -0.0013(11) -0.0028(11)
C16 0.0205(14) 0.0260(16) 0.0250(16) 0.0010(12) 0.0010(12) -0.0033(12)
C17 0.0289(16) 0.0310(17) 0.0238(16) 0.0056(13) -0.0012(13) -0.0101(13)
C18 0.0219(15) 0.0234(16) 0.0388(19) 0.0105(14) -0.0099(13) -0.0050(12)
C19 0.0177(14) 0.0214(15) 0.0442(19) 0.0058(14) 0.0006(13) 0.0002(12)
C20 0.0198(14) 0.0208(14) 0.0273(15) 0.0011(12) 0.0061(12) -0.0022(11)

loop_
_atom_type_symbol
_atom_type_description
_atom_type_scat_dispersion_real
_atom_type_scat_dispersion_imag
_atom_type_scat_source
C C 0.0033 0.0016 'International Tables Vol C Tables 4.2.6.8 and 6.1.1.4'
H H 0.0000 0.0000 'International Tables Vol C Tables 4.2.6.8 and 6.1.1.4'
Br Br -0.2901 2.4595 'International Tables Vol C Tables 4.2.6.8 and 6.1.1.4'
Cl Cl 0.1484 0.1585 'International Tables Vol C Tables 4.2.6.8 and 6.1.1.4'
Pd Pd -0.9988 1.0072 'International Tables Vol C Tables 4.2.6.8 and 6.1.1.4'
S S 0.1246 0.1234 'International Tables Vol C Tables 4.2.6.8 and 6.1.1.4'

loop_
_geom_angle_atom_site_label_1
_geom_angle_atom_site_label_2
_geom_angle_atom_site_label_3
_geom_angle
C1 Pd1 S2 84.97(8)
C1 Pd1 S1 85.59(8)
S2 Pd1 S1 170.56(3)
C1 Pd1 Cl1 178.1(6)
S2 Pd1 Cl1 96.7(6)
S1 Pd1 Cl1 92.7(6)
C1 Pd1 Br1 177.3(6)
S2 Pd1 Br1 96.8(6)
S1 Pd1 Br1 92.6(6)
Cl1 Pd1 Br1 1.2(12)
C8 S1 C7 103.80(13)
C8 S1 Pd1 103.60(8)
C7 S1 Pd1 97.39(9)
C15 S2 C14 101.81(12)
C15 S2 Pd1 106.77(9)
C14 S2 Pd1 100.63(9)
C6 C1 C2 119.2(2)
C6 C1 Pd1 121.1(2)
C2 C1 Pd1 119.46(19)
C3 C2 C1 120.0(3)
C3 C2 C7 122.7(2)
C1 C2 C7 117.2(2)
C2 C3 C4 120.2(3)
C2 C3 H3 119.9
C4 C3 H3 119.9
C5 C4 C3 119.8(3)
C5 C4 H4 120.1
C3 C4 H4 120.1
C4 C5 C6 120.7(3)
C4 C5 H5 119.6
C6 C5 H5 119.6
C5 C6 C1 119.8(3)
C5 C6 C14 120.5(2)
C1 C6 C14 119.7(2)
C2 C7 S1 110.20(18)
C2 C7 H7A 109.6
S1 C7 H7A 109.6
C2 C7 H7B 109.6
S1 C7 H7B 109.6
H7A C7 H7B 108.1
C9 C8 C13 120.4(3)
C9 C8 S1 116.6(2)
C13 C8 S1 122.9(2)
C8 C9 C10 119.3(3)
C8 C9 H9 120.4
C10 C9 H9 120.4
C11 C10 C9 120.2(3)
C11 C10 H10 119.9
C9 C10 H10 119.9
C12 C11 C10 120.0(3)
C12 C11 H11 120.0
C10 C11 H11 120.0
C13 C12 C11 120.6(3)
C13 C12 H12 119.7
C11 C12 H12 119.7
C12 C13 C8 119.5(3)
C12 C13 H13 120.2
C8 C13 H13 120.2
C6 C14 S2 111.01(18)
C6 C14 H14A 109.4
S2 C14 H14A 109.4
C6 C14 H14B 109.4
S2 C14 H14B 109.4
H14A C14 H14B 108.0
C20 C15 C16 120.9(3)
C20 C15 S2 116.6(2)
C16 C15 S2 122.4(2)
C17 C16 C15 119.5(3)
C17 C16 H16 120.2
C15 C16 H16 120.2
C16 C17 C18 120.0(3)
C16 C17 H17 120.0
C18 C17 H17 120.0
C19 C18 C17 120.5(3)
C19 C18 H18 119.7
C17 C18 H18 119.7
C18 C19 C20 120.0(3)
C18 C19 H19 120.0
C20 C19 H19 120.0
C15 C20 C19 119.0(3)
C15 C20 H20 120.5
C19 C20 H20 120.5

loop_
_geom_bond_atom_site_label_1
_geom_bond_atom_site_label_2
_geom_bond_distance
Pd1 C1 1.981(3)
Pd1 S2 2.2946(7)
Pd1 S1 2.3002(7)
Pd1 Cl1 2.389(11)
Pd1 Br1 2.495(13)
S1 C8 1.791(3)
S1 C7 1.814(3)
S2 C15 1.785(3)
S2 C14 1.836(3)
C1 C6 1.398(4)
C1 C2 1.404(4)
C2 C3 1.381(4)
C2 C7 1.503(4)
C3 C4 1.395(4)
C3 H3 0.9500
C4 C5 1.376(4)
C4 H4 0.9500
C5 C6 1.389(4)
C5 H5 0.9500
C6 C14 1.497(4)
C7 H7A 0.9900
C7 H7B 0.9900
C8 C9 1.385(4)
C8 C13 1.387(4)
C9 C10 1.392(4)
C9 H9 0.9500
C10 C11 1.380(4)
C10 H10 0.9500
C11 C12 1.380(4)
C11 H11 0.9500
C12 C13 1.377(4)
C12 H12 0.9500
C13 H13 0.9500
C14 H14A 0.9900
C14 H14B 0.9900
C15 C20 1.388(4)
C15 C16 1.390(4)
C16 C17 1.377(4)
C16 H16 0.9500
C17 C18 1.388(4)
C17 H17 0.9500
C18 C19 1.381(4)
C18 H18 0.9500
C19 C20 1.392(4)
C19 H19 0.9500
C20 H20 0.9500

loop_
_geom_torsion_atom_site_label_1
_geom_torsion_atom_site_label_2
_geom_torsion_atom_site_label_3
_geom_torsion_atom_site_label_4
_geom_torsion
C1 Pd1 S1 C8 85.47(11)
Cl1 Pd1 S1 C8 -93.6(6)
Br1 Pd1 S1 C8 -92.4(6)
C1 Pd1 S1 C7 -20.72(12)
Cl1 Pd1 S1 C7 160.2(6)
Br1 Pd1 S1 C7 161.4(6)
C1 Pd1 S2 C15 92.60(12)
Cl1 Pd1 S2 C15 -88.3(6)
Br1 Pd1 S2 C15 -89.5(6)
C1 Pd1 S2 C14 -13.31(11)
Cl1 Pd1 S2 C14 165.7(6)
Br1 Pd1 S2 C14 164.6(6)
S2 Pd1 C1 C6 12.8(2)
S1 Pd1 C1 C6 -166.9(2)
S2 Pd1 C1 C2 -172.0(2)
S1 Pd1 C1 C2 8.41(19)
C6 C1 C2 C3 5.0(4)
Pd1 C1 C2 C3 -170.4(2)
C6 C1 C2 C7 -172.6(2)
Pd1 C1 C2 C7 12.1(3)
C1 C2 C3 C4 -3.0(4)
C7 C2 C3 C4 174.5(3)
C2 C3 C4 C5 -0.7(4)
C3 C4 C5 C6 2.4(4)
C4 C5 C6 C1 -0.3(4)
C4 C5 C6 C14 177.8(3)
C2 C1 C6 C5 -3.4(4)
Pd1 C1 C6 C5 171.9(2)
C2 C1 C6 C14 178.5(2)
Pd1 C1 C6 C14 -6.2(3)
C3 C2 C7 S1 151.0(2)
C1 C2 C7 S1 -31.5(3)
C8 S1 C7 C2 -74.3(2)
Pd1 S1 C7 C2 31.75(19)
C7 S1 C8 C9 171.70(19)
Pd1 S1 C8 C9 70.4(2)
C7 S1 C8 C13 -10.8(2)
Pd1 S1 C8 C13 -112.1(2)
C13 C8 C9 C10 -0.8(4)
S1 C8 C9 C10 176.77(19)
C8 C9 C10 C11 -0.4(4)
C9 C10 C11 C12 1.0(4)
C10 C11 C12 C13 -0.3(4)
C11 C12 C13 C8 -0.9(4)
C9 C8 C13 C12 1.4(4)
S1 C8 C13 C12 -175.99(19)
C5 C6 C14 S2 174.8(2)
C1 C6 C14 S2 -7.2(3)
C15 S2 C14 C6 -95.8(2)
Pd1 S2 C14 C6 14.05(19)
C14 S2 C15 C20 -86.9(2)
Pd1 S2 C15 C20 168.07(18)
C14 S2 C15 C16 95.7(2)
Pd1 S2 C15 C16 -9.3(2)
C20 C15 C16 C17 -0.6(4)
S2 C15 C16 C17 176.7(2)
C15 C16 C17 C18 0.5(4)
C16 C17 C18 C19 0.7(4)
C17 C18 C19 C20 -1.7(4)
C16 C15 C20 C19 -0.4(4)
S2 C15 C20 C19 -177.8(2)
C18 C19 C20 C15 1.5(4)
